data_7244983
loop_
_publ_author_name
'Tian, Heng-Zhi'
'Tang, Qing-Gang'
'Lin, Guo-Qiang'
'Sun, Xing-Wen'

_publ_section_title
;
 Asymmetric synthesis of chiral 1,2-oxazinane and hexahydropyridazin
 spirocyclic scaffolds by organocatalytic [4 + 2] cycloaddition
;
_journal_issue 25
_journal_name_full 'RSC Advances'
_journal_page_first 15713
_journal_page_last 15717
_journal_paper_doi 10.1039/D2RA02759C
_journal_volume 12
_journal_year 2022
_chemical_absolute_configuration ad
_chemical_formula_sum 'C20 H26 N2 O6'
_chemical_formula_weight 390.43
_space_group_crystal_system monoclinic
_space_group_IT_number 4
_space_group_name_Hall 'P 2yb'
_space_group_name_H-M_alt 'P 1 21 1'
_atom_sites_solution_hydrogens mixed
_audit_creation_method SHELXL-2018/3
_audit_update_record
;
2022-02-21 deposited with the CCDC.	2022-05-17 downloaded from the CCDC.
;
_cell_angle_alpha 90
_cell_angle_beta 100.54
_cell_angle_gamma 90
_cell_formula_units_Z 2
_cell_length_a 11.2293(6)
_cell_length_b 8.1032(5)
_cell_length_c 11.2293(6)
_cell_measurement_reflns_used 9144
_cell_measurement_temperature 274(2)
_cell_measurement_theta_max 72.63
_cell_measurement_theta_min 4.00
_cell_volume 1004.55(10)
_computing_structure_refinement 'SHELXL-2018/3 (Sheldrick, 2018)'
_computing_structure_solution 'SHELXT 2014/5 (Sheldrick, 2014)'
_diffrn_ambient_temperature 274(2)
_diffrn_measured_fraction_theta_full 0.992
_diffrn_measured_fraction_theta_max 0.984
_diffrn_measurement_device_type 'Bruker D8 Venture'
_diffrn_radiation_type CuK\a
_diffrn_radiation_wavelength 1.54178
_diffrn_reflns_av_R_equivalents 0.0591
_diffrn_reflns_av_unetI/netI 0.0611
_diffrn_reflns_Laue_measured_fraction_full 0.992
_diffrn_reflns_Laue_measured_fraction_max 0.984
_diffrn_reflns_limit_h_max 13
_diffrn_reflns_limit_h_min -13
_diffrn_reflns_limit_k_max 7
_diffrn_reflns_limit_k_min -10
_diffrn_reflns_limit_l_max 13
_diffrn_reflns_limit_l_min -13
_diffrn_reflns_number 9600
_diffrn_reflns_point_group_measured_fraction_full 0.784
_diffrn_reflns_point_group_measured_fraction_max 0.765
_diffrn_reflns_theta_full 67.679
_diffrn_reflns_theta_max 72.847
_diffrn_reflns_theta_min 4.004
_exptl_absorpt_coefficient_mu 0.793
_exptl_crystal_colour colourless
_exptl_crystal_density_diffrn 1.291
_exptl_crystal_description plate
_exptl_crystal_F_000 416
_exptl_crystal_size_max 0.300
_exptl_crystal_size_mid 0.100
_exptl_crystal_size_min 0.070
_refine_diff_density_max 0.334
_refine_diff_density_min -0.256
_refine_diff_density_rms 0.058
_refine_ls_abs_structure_details
;
 Flack x determined using 879 quotients [(I+)-(I-)]/[(I+)+(I-)]
 (Parsons, Flack and Wagner, Acta Cryst. B69 (2013) 249-259).
;
_refine_ls_abs_structure_Flack -0.02(14)
_refine_ls_extinction_method none
_refine_ls_goodness_of_fit_ref 1.091
_refine_ls_hydrogen_treatment mixed
_refine_ls_matrix_type full
_refine_ls_number_parameters 265
_refine_ls_number_reflns 3056
_refine_ls_number_restraints 1
_refine_ls_restrained_S_all 1.091
_refine_ls_R_factor_all 0.0439
_refine_ls_R_factor_gt 0.0434
_refine_ls_shift/su_max 0.000
_refine_ls_shift/su_mean 0.000
_refine_ls_structure_factor_coef Fsqd
_refine_ls_weighting_details 'w=1/[\s^2^(Fo^2^)+(0.0651P)^2^+0.0605P] where P=(Fo^2^+2Fc^2^)/3'
_refine_ls_weighting_scheme calc
_refine_ls_wR_factor_gt 0.1008
_refine_ls_wR_factor_ref 0.1016
_reflns_Friedel_coverage 0.448
_reflns_Friedel_fraction_full 0.541
_reflns_Friedel_fraction_max 0.511
_reflns_number_gt 2984
_reflns_number_total 3056
_reflns_threshold_expression 'I > 2\s(I)'
_cod_data_source_file d2ra02759c2.cif
_cod_data_source_block 20190417tangQG_0ma
_cod_original_cell_volume 1004.56(10)
_cod_original_sg_symbol_H-M 'P 21'
_cod_database_code 7244983
_shelx_shelxl_version_number 2018/3
_shelx_space_group_comment
;
The symmetry employed for this shelxl refinement is uniquely defined
by the following loop, which should always be used as a source of
symmetry information in preference to the above space-group names.
They are only intended as comments.
;
_shelx_estimated_absorpt_t_min 0.797
_shelx_estimated_absorpt_t_max 0.947

loop_
_space_group_symop_operation_xyz
'x, y, z'
'-x, y+1/2, -z'

loop_
_atom_site_label
_atom_site_type_symbol
_atom_site_fract_x
_atom_site_fract_y
_atom_site_fract_z
_atom_site_U_iso_or_equiv
_atom_site_adp_type
_atom_site_occupancy
_atom_site_site_symmetry_order
_atom_site_calc_flag
_atom_site_refinement_flags_posn
_atom_site_refinement_flags_adp
_atom_site_refinement_flags_occupancy
_atom_site_disorder_assembly
_atom_site_disorder_group
O1 O 0.70089(13) 0.36801(19) 0.48857(13) 0.0241(3) Uani 1 1 d . . . . .
O2 O 0.20740(13) 0.7716(2) 0.04132(14) 0.0271(3) Uani 1 1 d . . . . .
O3 O 0.47827(16) 0.1706(2) 0.12388(15) 0.0320(4) Uani 1 1 d . . . . .
O4 O 0.42628(14) 0.48128(19) 0.45003(13) 0.0252(3) Uani 1 1 d . . . . .
O5 O 0.17184(15) 0.5026(2) 0.06500(18) 0.0388(4) Uani 1 1 d . . . . .
O6 O 0.79438(14) 0.2052(2) 0.36949(14) 0.0283(3) Uani 1 1 d . . . . .
N1 N 0.59933(17) 0.2000(2) 0.19239(16) 0.0262(4) Uani 1 1 d . . . . .
H18 H 0.623(3) 0.094(4) 0.211(2) 0.026(6) Uiso 1 1 d . . . . .
N2 N 0.55490(17) 0.6848(2) 0.40614(16) 0.0231(4) Uani 1 1 d . . . . .
H27 H 0.546(3) 0.754(5) 0.459(3) 0.034(7) Uiso 1 1 d . . . . .
C1 C 0.7592(3) 0.5054(4) 0.6725(2) 0.0454(7) Uani 1 1 d . . . . .
H1 H 0.734451 0.608875 0.634241 0.068 Uiso 1 1 calc R U . . .
H21 H 0.820384 0.524433 0.742901 0.068 Uiso 1 1 calc R U . . .
H22 H 0.690674 0.452439 0.696194 0.068 Uiso 1 1 calc R U . . .
C2 C 0.8099(2) 0.3954(3) 0.5844(2) 0.0307(5) Uani 1 1 d . . . . .
C3 C 0.70682(18) 0.2785(2) 0.39063(18) 0.0211(4) Uani 1 1 d . . . . .
C4 C 0.58339(18) 0.2776(2) 0.30627(17) 0.0199(4) Uani 1 1 d . . . . .
H20 H 0.525470 0.213712 0.343062 0.024 Uiso 1 1 calc R U . . .
C5 C 0.53440(17) 0.4541(2) 0.27794(16) 0.0187(4) Uani 1 1 d . . . . .
C6 C 0.41663(19) 0.4426(3) 0.17952(18) 0.0220(4) Uani 1 1 d . . . . .
H15 H 0.352665 0.395571 0.217934 0.026 Uiso 1 1 calc R U . . .
C7 C 0.37387(18) 0.6123(3) 0.12943(18) 0.0225(4) Uani 1 1 d . . . . .
H10 H 0.390618 0.692717 0.194310 0.027 Uiso 1 1 calc R U . . .
H9 H 0.420088 0.643468 0.067944 0.027 Uiso 1 1 calc R U . . .
C8 C 0.24041(19) 0.6185(3) 0.07497(18) 0.0238(4) Uani 1 1 d . . . . .
C9 C 0.0792(2) 0.8001(3) -0.0065(2) 0.0317(5) Uani 1 1 d . . . . .
H11 H 0.061056 0.916081 0.002121 0.038 Uiso 1 1 calc R U . . .
H12 H 0.030962 0.737191 0.040871 0.038 Uiso 1 1 calc R U . . .
C10 C 0.0444(2) 0.7520(4) -0.1370(2) 0.0373(6) Uani 1 1 d . . . . .
H2 H 0.098005 0.804402 -0.182873 0.056 Uiso 1 1 calc R U . . .
H13 H -0.037311 0.786353 -0.167344 0.056 Uiso 1 1 calc R U . . .
H14 H 0.050263 0.634369 -0.144361 0.056 Uiso 1 1 calc R U . . .
C11 C 0.8524(2) 0.2306(3) 0.6419(2) 0.0358(6) Uani 1 1 d . . . . .
H4 H 0.784503 0.172076 0.662202 0.054 Uiso 1 1 calc R U . . .
H3 H 0.911415 0.249291 0.713991 0.054 Uiso 1 1 calc R U . . .
H26 H 0.888058 0.166344 0.585705 0.054 Uiso 1 1 calc R U . . .
C12 C 0.4352(2) 0.3276(3) 0.0779(2) 0.0304(5) Uani 1 1 d . . . . .
H17 H 0.359181 0.313844 0.021876 0.036 Uiso 1 1 calc R U . . .
H16 H 0.493199 0.376164 0.033816 0.036 Uiso 1 1 calc R U . . .
C13 C 0.49825(18) 0.5378(3) 0.38969(17) 0.0196(4) Uani 1 1 d . . . . .
C14 C 0.63819(18) 0.7047(2) 0.32773(18) 0.0214(4) Uani 1 1 d . . . . .
C15 C 0.7214(2) 0.8309(3) 0.3288(2) 0.0285(5) Uani 1 1 d . . . . .
H8 H 0.726437 0.917860 0.383588 0.034 Uiso 1 1 calc R U . . .
C16 C 0.7973(2) 0.8212(3) 0.2439(2) 0.0323(5) Uani 1 1 d . . . . .
H7 H 0.853115 0.905107 0.240566 0.039 Uiso 1 1 calc R U . . .
C17 C 0.7916(2) 0.6900(3) 0.1645(2) 0.0315(5) Uani 1 1 d . . . . .
H5 H 0.844147 0.686318 0.109460 0.038 Uiso 1 1 calc R U . . .
C18 C 0.70780(19) 0.5625(3) 0.16595(18) 0.0246(4) Uani 1 1 d . . . . .
H6 H 0.704377 0.473934 0.112761 0.030 Uiso 1 1 calc R U . . .
C19 C 0.62992(17) 0.5712(2) 0.24848(16) 0.0190(4) Uani 1 1 d . . . . .
C20 C 0.9068(2) 0.4834(4) 0.5298(3) 0.0428(6) Uani 1 1 d . . . . .
H24 H 0.938747 0.409297 0.476708 0.064 Uiso 1 1 calc R U . . .
H23 H 0.970929 0.518585 0.593359 0.064 Uiso 1 1 calc R U . . .
H25 H 0.871978 0.577731 0.484689 0.064 Uiso 1 1 calc R U . . .

loop_
_atom_site_aniso_label
_atom_site_aniso_U_11
_atom_site_aniso_U_22
_atom_site_aniso_U_33
_atom_site_aniso_U_23
_atom_site_aniso_U_13
_atom_site_aniso_U_12
O1 0.0244(7) 0.0220(8) 0.0241(7) -0.0022(6) -0.0006(5) 0.0003(6)
O2 0.0199(7) 0.0257(8) 0.0342(7) 0.0025(6) 0.0009(6) 0.0041(6)
O3 0.0363(9) 0.0215(9) 0.0339(8) -0.0088(6) -0.0048(6) 0.0006(6)
O4 0.0292(7) 0.0204(7) 0.0281(7) 0.0046(6) 0.0107(6) 0.0019(6)
O5 0.0250(8) 0.0293(10) 0.0585(10) 0.0093(8) -0.0022(7) -0.0059(6)
O6 0.0269(8) 0.0229(8) 0.0357(8) 0.0019(6) 0.0073(6) 0.0051(6)
N1 0.0310(9) 0.0186(9) 0.0276(8) -0.0048(7) 0.0015(7) 0.0055(7)
N2 0.0321(9) 0.0152(9) 0.0232(7) -0.0034(7) 0.0080(7) 0.0003(7)
C1 0.0524(16) 0.0462(17) 0.0325(12) -0.0124(11) -0.0056(11) -0.0011(12)
C2 0.0265(11) 0.0322(12) 0.0287(10) -0.0001(9) -0.0069(8) -0.0034(9)
C3 0.0257(9) 0.0119(9) 0.0257(8) 0.0034(7) 0.0048(7) -0.0002(7)
C4 0.0247(9) 0.0110(9) 0.0242(9) 0.0000(7) 0.0049(7) -0.0005(7)
C5 0.0197(9) 0.0148(10) 0.0212(8) -0.0003(7) 0.0032(7) 0.0003(7)
C6 0.0217(9) 0.0188(10) 0.0243(9) -0.0005(7) 0.0011(7) -0.0009(7)
C7 0.0192(9) 0.0210(11) 0.0263(9) 0.0024(8) 0.0021(7) 0.0003(7)
C8 0.0222(10) 0.0230(11) 0.0262(9) 0.0016(8) 0.0044(7) 0.0008(8)
C9 0.0194(10) 0.0359(13) 0.0384(11) -0.0006(9) 0.0019(8) 0.0112(9)
C10 0.0277(10) 0.0440(15) 0.0379(11) -0.0031(11) 0.0000(9) 0.0050(10)
C11 0.0332(12) 0.0390(15) 0.0325(11) 0.0096(10) -0.0011(9) -0.0005(10)
C12 0.0352(11) 0.0254(11) 0.0269(10) -0.0062(9) -0.0039(8) 0.0056(9)
C13 0.0218(9) 0.0152(9) 0.0220(8) 0.0021(7) 0.0045(7) 0.0032(7)
C14 0.0246(9) 0.0142(9) 0.0245(8) 0.0040(7) 0.0023(7) 0.0007(8)
C15 0.0312(11) 0.0161(10) 0.0353(11) 0.0045(8) -0.0015(8) -0.0047(8)
C16 0.0247(10) 0.0252(12) 0.0448(12) 0.0139(10) 0.0010(9) -0.0049(9)
C17 0.0233(10) 0.0354(13) 0.0374(11) 0.0153(10) 0.0095(8) 0.0014(9)
C18 0.0236(9) 0.0249(11) 0.0261(9) 0.0056(8) 0.0065(7) 0.0041(8)
C19 0.0185(9) 0.0161(9) 0.0223(8) 0.0041(7) 0.0030(7) 0.0009(7)
C20 0.0347(13) 0.0439(16) 0.0453(13) 0.0092(12) -0.0046(10) -0.0146(11)

loop_
_atom_type_symbol
_atom_type_description
_atom_type_scat_dispersion_real
_atom_type_scat_dispersion_imag
_atom_type_scat_source
C C 0.0181 0.0091 'International Tables Vol C Tables 4.2.6.8 and 6.1.1.4'
H H 0.0000 0.0000 'International Tables Vol C Tables 4.2.6.8 and 6.1.1.4'
N N 0.0311 0.0180 'International Tables Vol C Tables 4.2.6.8 and 6.1.1.4'
O O 0.0492 0.0322 'International Tables Vol C Tables 4.2.6.8 and 6.1.1.4'

loop_
_geom_angle_atom_site_label_1
_geom_angle_atom_site_label_2
_geom_angle_atom_site_label_3
_geom_angle
_geom_angle_site_symmetry_1
_geom_angle_site_symmetry_3
_geom_angle_publ_flag
C3 O1 C2 121.30(17) . . ?
C8 O2 C9 117.18(18) . . ?
C12 O3 N1 105.55(16) . . ?
O3 N1 C4 106.29(16) . . ?
O3 N1 H18 99.6(18) . . ?
C4 N1 H18 106.6(18) . . ?
C13 N2 C14 111.56(17) . . ?
C13 N2 H27 125(2) . . ?
C14 N2 H27 123(2) . . ?
C2 C1 H1 109.5 . . ?
C2 C1 H21 109.5 . . ?
H1 C1 H21 109.5 . . ?
C2 C1 H22 109.5 . . ?
H1 C1 H22 109.5 . . ?
H21 C1 H22 109.5 . . ?
O1 C2 C1 101.61(19) . . ?
O1 C2 C20 109.38(18) . . ?
C1 C2 C20 111.7(3) . . ?
O1 C2 C11 109.12(19) . . ?
C1 C2 C11 111.4(2) . . ?
C20 C2 C11 113.0(2) . . ?
O6 C3 O1 126.59(19) . . ?
O6 C3 C4 123.63(18) . . ?
O1 C3 C4 109.77(16) . . ?
N1 C4 C3 107.53(16) . . ?
N1 C4 C5 108.28(15) . . ?
C3 C4 C5 111.83(15) . . ?
N1 C4 H20 109.7 . . ?
C3 C4 H20 109.7 . . ?
C5 C4 H20 109.7 . . ?
C19 C5 C13 101.80(15) . . ?
C19 C5 C4 112.68(16) . . ?
C13 C5 C4 112.07(15) . . ?
C19 C5 C6 115.13(15) . . ?
C13 C5 C6 106.66(16) . . ?
C4 C5 C6 108.28(15) . . ?
C12 C6 C7 110.64(17) . . ?
C12 C6 C5 110.70(17) . . ?
C7 C6 C5 111.98(16) . . ?
C12 C6 H15 107.8 . . ?
C7 C6 H15 107.8 . . ?
C5 C6 H15 107.8 . . ?
C8 C7 C6 113.56(17) . . ?
C8 C7 H10 108.9 . . ?
C6 C7 H10 108.9 . . ?
C8 C7 H9 108.9 . . ?
C6 C7 H9 108.9 . . ?
H10 C7 H9 107.7 . . ?
O5 C8 O2 124.05(19) . . ?
O5 C8 C7 125.5(2) . . ?
O2 C8 C7 110.48(17) . . ?
O2 C9 C10 112.43(19) . . ?
O2 C9 H11 109.1 . . ?
C10 C9 H11 109.1 . . ?
O2 C9 H12 109.1 . . ?
C10 C9 H12 109.1 . . ?
H11 C9 H12 107.8 . . ?
C9 C10 H2 109.5 . . ?
C9 C10 H13 109.5 . . ?
H2 C10 H13 109.5 . . ?
C9 C10 H14 109.5 . . ?
H2 C10 H14 109.5 . . ?
H13 C10 H14 109.5 . . ?
C2 C11 H4 109.5 . . ?
C2 C11 H3 109.5 . . ?
H4 C11 H3 109.5 . . ?
C2 C11 H26 109.5 . . ?
H4 C11 H26 109.5 . . ?
H3 C11 H26 109.5 . . ?
O3 C12 C6 111.10(18) . . ?
O3 C12 H17 109.4 . . ?
C6 C12 H17 109.4 . . ?
O3 C12 H16 109.4 . . ?
C6 C12 H16 109.4 . . ?
H17 C12 H16 108.0 . . ?
O4 C13 N2 126.38(19) . . ?
O4 C13 C5 125.40(19) . . ?
N2 C13 C5 108.17(17) . . ?
C15 C14 C19 123.1(2) . . ?
C15 C14 N2 127.2(2) . . ?
C19 C14 N2 109.65(17) . . ?
C14 C15 C16 116.7(2) . . ?
C14 C15 H8 121.7 . . ?
C16 C15 H8 121.7 . . ?
C17 C16 C15 121.6(2) . . ?
C17 C16 H7 119.2 . . ?
C15 C16 H7 119.2 . . ?
C16 C17 C18 120.8(2) . . ?
C16 C17 H5 119.6 . . ?
C18 C17 H5 119.6 . . ?
C19 C18 C17 118.5(2) . . ?
C19 C18 H6 120.7 . . ?
C17 C18 H6 120.7 . . ?
C18 C19 C14 119.32(19) . . ?
C18 C19 C5 132.27(19) . . ?
C14 C19 C5 108.33(17) . . ?
C2 C20 H24 109.5 . . ?
C2 C20 H23 109.5 . . ?
H24 C20 H23 109.5 . . ?
C2 C20 H25 109.5 . . ?
H24 C20 H25 109.5 . . ?
H23 C20 H25 109.5 . . ?

loop_
_geom_bond_atom_site_label_1
_geom_bond_atom_site_label_2
_geom_bond_distance
_geom_bond_site_symmetry_2
_geom_bond_publ_flag
O1 C3 1.329(3) . ?
O1 C2 1.492(2) . ?
O2 C8 1.330(3) . ?
O2 C9 1.460(2) . ?
O3 C12 1.424(3) . ?
O3 N1 1.454(2) . ?
O4 C13 1.234(3) . ?
O5 C8 1.207(3) . ?
O6 C3 1.209(3) . ?
N1 C4 1.465(2) . ?
N1 H18 0.91(3) . ?
N2 C13 1.347(3) . ?
N2 C14 1.406(3) . ?
N2 H27 0.83(4) . ?
C1 C2 1.518(4) . ?
C1 H1 0.9600 . ?
C1 H21 0.9600 . ?
C1 H22 0.9600 . ?
C2 C20 1.521(4) . ?
C2 C11 1.522(3) . ?
C3 C4 1.529(3) . ?
C4 C5 1.544(3) . ?
C4 H20 0.9800 . ?
C5 C19 1.513(3) . ?
C5 C13 1.544(3) . ?
C5 C6 1.564(3) . ?
C6 C12 1.517(3) . ?
C6 C7 1.529(3) . ?
C6 H15 0.9800 . ?
C7 C8 1.512(3) . ?
C7 H10 0.9700 . ?
C7 H9 0.9700 . ?
C9 C10 1.498(3) . ?
C9 H11 0.9700 . ?
C9 H12 0.9700 . ?
C10 H2 0.9600 . ?
C10 H13 0.9600 . ?
C10 H14 0.9600 . ?
C11 H4 0.9600 . ?
C11 H3 0.9600 . ?
C11 H26 0.9600 . ?
C12 H17 0.9700 . ?
C12 H16 0.9700 . ?
C14 C15 1.384(3) . ?
C14 C19 1.393(3) . ?
C15 C16 1.392(4) . ?
C15 H8 0.9300 . ?
C16 C17 1.382(4) . ?
C16 H7 0.9300 . ?
C17 C18 1.399(3) . ?
C17 H5 0.9300 . ?
C18 C19 1.387(3) . ?
C18 H6 0.9300 . ?
C20 H24 0.9600 . ?
C20 H23 0.9600 . ?
C20 H25 0.9600 . ?

loop_
_geom_torsion_atom_site_label_1
_geom_torsion_atom_site_label_2
_geom_torsion_atom_site_label_3
_geom_torsion_atom_site_label_4
_geom_torsion
_geom_torsion_site_symmetry_1
_geom_torsion_site_symmetry_2
_geom_torsion_site_symmetry_3
_geom_torsion_site_symmetry_4
_geom_torsion_publ_flag
C12 O3 N1 C4 75.6(2) . . . . ?
C3 O1 C2 C1 178.5(2) . . . . ?
C3 O1 C2 C20 60.4(3) . . . . ?
C3 O1 C2 C11 -63.7(3) . . . . ?
C2 O1 C3 O6 3.4(3) . . . . ?
C2 O1 C3 C4 -177.65(17) . . . . ?
O3 N1 C4 C3 168.81(15) . . . . ?
O3 N1 C4 C5 -70.20(19) . . . . ?
O6 C3 C4 N1 -9.7(3) . . . . ?
O1 C3 C4 N1 171.34(16) . . . . ?
O6 C3 C4 C5 -128.4(2) . . . . ?
O1 C3 C4 C5 52.6(2) . . . . ?
N1 C4 C5 C19 -73.62(19) . . . . ?
C3 C4 C5 C19 44.7(2) . . . . ?
N1 C4 C5 C13 172.26(17) . . . . ?
C3 C4 C5 C13 -69.4(2) . . . . ?
N1 C4 C5 C6 54.9(2) . . . . ?
C3 C4 C5 C6 173.19(16) . . . . ?
C19 C5 C6 C12 81.2(2) . . . . ?
C13 C5 C6 C12 -166.75(19) . . . . ?
C4 C5 C6 C12 -46.0(2) . . . . ?
C19 C5 C6 C7 -42.8(2) . . . . ?
C13 C5 C6 C7 69.3(2) . . . . ?
C4 C5 C6 C7 -169.95(16) . . . . ?
C12 C6 C7 C8 79.1(2) . . . . ?
C5 C6 C7 C8 -156.88(17) . . . . ?
C9 O2 C8 O5 2.2(3) . . . . ?
C9 O2 C8 C7 -176.41(17) . . . . ?
C6 C7 C8 O5 -3.2(3) . . . . ?
C6 C7 C8 O2 175.44(17) . . . . ?
C8 O2 C9 C10 -80.9(3) . . . . ?
N1 O3 C12 C6 -67.0(2) . . . . ?
C7 C6 C12 O3 178.39(17) . . . . ?
C5 C6 C12 O3 53.6(2) . . . . ?
C14 N2 C13 O4 175.21(19) . . . . ?
C14 N2 C13 C5 -7.3(2) . . . . ?
C19 C5 C13 O4 -175.96(18) . . . . ?
C4 C5 C13 O4 -55.3(2) . . . . ?
C6 C5 C13 O4 63.0(2) . . . . ?
C19 C5 C13 N2 6.5(2) . . . . ?
C4 C5 C13 N2 127.16(17) . . . . ?
C6 C5 C13 N2 -114.51(17) . . . . ?
C13 N2 C14 C15 -172.1(2) . . . . ?
C13 N2 C14 C19 5.0(2) . . . . ?
C19 C14 C15 C16 1.3(3) . . . . ?
N2 C14 C15 C16 178.05(19) . . . . ?
C14 C15 C16 C17 -1.5(3) . . . . ?
C15 C16 C17 C18 0.8(3) . . . . ?
C16 C17 C18 C19 0.4(3) . . . . ?
C17 C18 C19 C14 -0.6(3) . . . . ?
C17 C18 C19 C5 -176.8(2) . . . . ?
C15 C14 C19 C18 -0.2(3) . . . . ?
N2 C14 C19 C18 -177.48(17) . . . . ?
C15 C14 C19 C5 176.85(18) . . . . ?
N2 C14 C19 C5 -0.4(2) . . . . ?
C13 C5 C19 C18 173.0(2) . . . . ?
C4 C5 C19 C18 52.8(3) . . . . ?
C6 C5 C19 C18 -72.1(3) . . . . ?
C13 C5 C19 C14 -3.54(19) . . . . ?
C4 C5 C19 C14 -123.76(17) . . . . ?
C6 C5 C19 C14 111.39(18) . . . . ?
